data_1564831
loop_
_publ_author_name
'Klementyeva, S.V.'
'Abramov, P.A.'
'Somov, N.V.'
'Dudkina, Yu.B.'
'Budnikova, Yu.H.'
'sky, A.I.'

_publ_section_title
;
 Deprotonation of Benzoxazolium Salt: Trapping of a Radical-Cation
 Intermediate
;
_journal_issue 4
_journal_name_full
;
 Organic Letters
;
_journal_page_first 946
_journal_page_last 950
_journal_paper_doi 10.1021/acs.orglett.8b03928
_journal_volume 21
_journal_year 2019
_chemical_absolute_configuration unk
_chemical_formula_sum 'C54 H74 N2 O2'
_chemical_formula_weight 783.15
_space_group_IT_number 19
_space_group_name_Hall 'P 2ac 2ab'
_space_group_name_H-M_alt 'P 21 21 21'
_symmetry_cell_setting orthorhombic
_symmetry_Int_Tables_number 19
_symmetry_space_group_name_Hall 'P 2ac 2ab'
_symmetry_space_group_name_H-M 'P 21 21 21'
_atom_sites_solution_hydrogens geom
_audit_creation_date 2018-06-27T16:22:28-00:00
_audit_creation_method 'WinGX routine CIF_UPDATE'
_cell_angle_alpha 90
_cell_angle_beta 90
_cell_angle_gamma 90
_cell_formula_units_Z 4
_cell_length_a 10.7071(7)
_cell_length_b 19.5593(8)
_cell_length_c 22.8987(11)
_cell_measurement_reflns_used 9847
_cell_measurement_temperature 150(2)
_cell_measurement_theta_max 27.37
_cell_measurement_theta_min 1.78
_cell_volume 4795.5(4)
_computing_cell_refinement 'STOE X-AREA'
_computing_data_collection 'STOE X-AREA'
_computing_data_reduction 'STOE X-RED'
_computing_structure_refinement 'SHELXL-2018/1 (Sheldrick, 2018)'
_diffrn_ambient_temperature 150(2)
_diffrn_detector 'image plate (34 cm diameter)'
_diffrn_detector_area_resol_mean 6.67
_diffrn_detector_type STOE
_diffrn_measured_fraction_theta_full 1
_diffrn_measured_fraction_theta_max 1
_diffrn_measurement_device '2-circle goniometer'
_diffrn_measurement_device_type 'STOE IPDS 2'
_diffrn_measurement_method 'rotation method'
_diffrn_radiation_monochromator 'plane graphite'
_diffrn_radiation_type MoK\a
_diffrn_radiation_wavelength 0.71073
_diffrn_reflns_av_R_equivalents 0.1428
_diffrn_reflns_av_unetI/netI 0.1877
_diffrn_reflns_Laue_measured_fraction_full 1
_diffrn_reflns_Laue_measured_fraction_max 1
_diffrn_reflns_limit_h_max 14
_diffrn_reflns_limit_h_min -14
_diffrn_reflns_limit_k_max 26
_diffrn_reflns_limit_k_min -23
_diffrn_reflns_limit_l_max 30
_diffrn_reflns_limit_l_min -30
_diffrn_reflns_number 43317
_diffrn_reflns_point_group_measured_fraction_full 1
_diffrn_reflns_point_group_measured_fraction_max 1
_diffrn_reflns_theta_full 25.242
_diffrn_reflns_theta_max 28.281
_diffrn_reflns_theta_min 1.779
_diffrn_source 'sealed X-ray tube, 12 x 0.4 mm long-fine focus'
_exptl_absorpt_coefficient_mu 0.064
_exptl_absorpt_correction_T_max 0.9951
_exptl_absorpt_correction_T_min 0.9841
_exptl_absorpt_correction_type integration
_exptl_crystal_colour yellowish
_exptl_crystal_density_diffrn 1.085
_exptl_crystal_description fragment
_exptl_crystal_F_000 1712
_exptl_crystal_size_max 0.235
_exptl_crystal_size_mid 0.162
_exptl_crystal_size_min 0.071
_refine_diff_density_max 0.173
_refine_diff_density_min -0.282
_refine_diff_density_rms 0.036
_refine_ls_abs_structure_details
;
 Flack x determined using 1293 quotients [(I+)-(I-)]/[(I+)+(I-)]
 (Parsons, Flack and Wagner, Acta Cryst. B69 (2013) 249-259).
;
_refine_ls_abs_structure_Flack -0.8(10)
_refine_ls_extinction_method none
_refine_ls_goodness_of_fit_ref 0.803
_refine_ls_hydrogen_treatment constr
_refine_ls_matrix_type full
_refine_ls_number_parameters 543
_refine_ls_number_reflns 11900
_refine_ls_number_restraints 0
_refine_ls_restrained_S_all 0.803
_refine_ls_R_factor_all 0.1822
_refine_ls_R_factor_gt 0.0711
_refine_ls_shift/su_max 0
_refine_ls_shift/su_mean 0
_refine_ls_structure_factor_coef Fsqd
_refine_ls_weighting_details 'w=1/[\s^2^(Fo^2^)+(0.0380P)^2^] where P=(Fo^2^+2Fc^2^)/3'
_refine_ls_weighting_scheme calc
_refine_ls_wR_factor_gt 0.1016
_refine_ls_wR_factor_ref 0.1332
_reflns_Friedel_coverage 0.813
_reflns_Friedel_fraction_full 1
_reflns_Friedel_fraction_max 1
_reflns_number_gt 4918
_reflns_number_total 11900
_reflns_threshold_expression 'I > 2\s(I)'
_cod_data_source_file tmpr3vwy_x8
_cod_data_source_block 39p212121
_cod_database_code 1564831

loop_
_symmetry_equiv_pos_as_xyz
'x, y, z'
'-x+1/2, -y, z+1/2'
'x+1/2, -y+1/2, -z'
'-x, y+1/2, -z+1/2'

loop_
_atom_site_label
_atom_site_type_symbol
_atom_site_fract_x
_atom_site_fract_y
_atom_site_fract_z
_atom_site_U_iso_or_equiv
_atom_site_adp_type
_atom_site_occupancy
_atom_site_site_symmetry_order
_atom_site_calc_flag
_atom_site_refinement_flags_posn
_atom_site_refinement_flags_adp
_atom_site_refinement_flags_occupancy
_atom_site_disorder_assembly
_atom_site_disorder_group
O1 O 0.2273(4) 0.82023(15) 0.17215(11) 0.0323(8) Uani 1 1 d . . . . .
O2 O 0.2248(3) 1.00127(16) 0.21393(11) 0.0294(8) Uani 1 1 d . . . . .
N3 N 0.2430(5) 0.95902(17) 0.12210(13) 0.0296(10) Uani 1 1 d . . . . .
C4 C 0.2319(5) 1.1245(2) 0.18657(17) 0.0308(12) Uani 1 1 d . . . . .
C5 C 0.2539(5) 1.1422(2) 0.08009(16) 0.0279(11) Uani 1 1 d . . . . .
C6 C 0.2228(5) 0.9064(2) 0.31342(17) 0.0255(11) Uani 1 1 d . . . . .
C7 C 0.2300(5) 0.9406(2) 0.18129(17) 0.0254(11) Uani 1 1 d . . . . .
C8 C 0.2332(5) 1.0559(2) 0.17460(16) 0.0275(11) Uani 1 1 d . . . . .
N9 N 0.2054(4) 0.86115(19) 0.26475(15) 0.0264(10) Uani 1 1 d . . . . .
C10 C 0.2247(5) 0.7651(2) 0.21124(18) 0.0298(12) Uani 1 1 d . . . . .
C11 C 0.2314(6) 0.6972(2) 0.19728(17) 0.0316(12) Uani 1 1 d . . . . .
C12 C 0.2224(5) 0.8801(2) 0.20572(16) 0.0260(12) Uani 1 1 d . . . . .
C13 C 0.2448(5) 1.0299(2) 0.11811(17) 0.0251(11) Uani 1 1 d . . . . .
C14 C 0.2541(5) 1.0719(2) 0.07051(17) 0.0289(11) Uani 1 1 d . . . . .
H14 H 0.260462 1.053708 0.032173 0.035 Uiso 1 1 calc R U . . .
C15 C 0.2185(5) 0.6759(2) 0.30381(17) 0.0296(12) Uani 1 1 d . . . . .
C16 C 0.2132(5) 0.7895(2) 0.26817(18) 0.0262(12) Uani 1 1 d . . . . .
C17 C 0.2110(5) 0.7457(2) 0.31464(18) 0.0268(12) Uani 1 1 d . . . . .
H17 H 0.204533 0.76261 0.35343 0.032 Uiso 1 1 calc R U . . .
C18 C 0.2504(6) 0.9134(2) 0.07305(17) 0.0284(11) Uani 1 1 d . . . . .
C19 C 0.3422(5) 0.9284(3) 0.3273(2) 0.0286(13) Uani 1 1 d . . . . .
C20 C 0.2432(5) 1.1663(2) 0.13678(16) 0.0312(12) Uani 1 1 d . . . . .
H20 H 0.243376 1.214452 0.14246 0.037 Uiso 1 1 calc R U . . .
C21 C 0.1395(5) 0.8938(3) 0.0454(2) 0.0283(13) Uani 1 1 d . . . . .
C22 C 0.1161(5) 0.9272(3) 0.3441(2) 0.0265(12) Uani 1 1 d . . . . .
C23 C 0.2290(6) 0.6535(2) 0.24602(18) 0.0361(13) Uani 1 1 d . . . . .
H23 H 0.234937 0.605639 0.239269 0.043 Uiso 1 1 calc R U . . .
C24 C 0.2548(8) 1.2649(2) 0.04352(19) 0.0535(18) Uani 1 1 d . . . . .
H24A H 0.176076 1.272698 0.064273 0.08 Uiso 1 1 calc R U . . .
H24B H 0.257186 1.293232 0.008253 0.08 Uiso 1 1 calc R U . . .
H24C H 0.324991 1.277033 0.068979 0.08 Uiso 1 1 calc R U . . .
C25 C 0.2647(6) 0.8258(2) -0.02032(18) 0.0332(12) Uani 1 1 d . . . . .
H25 H 0.269621 0.79463 -0.052033 0.04 Uiso 1 1 calc R U . . .
C26 C 0.2526(6) 0.9985(2) 0.40315(18) 0.0384(13) Uani 1 1 d . . . . .
H26 H 0.262619 1.031235 0.433475 0.046 Uiso 1 1 calc R U . . .
C27 C 0.2205(6) 0.6257(2) 0.35522(18) 0.0359(14) Uani 1 1 d . . . . .
C28 C 0.2432(7) 0.6717(2) 0.13455(18) 0.0434(15) Uani 1 1 d . . . . .
C29 C 0.3678(5) 0.8924(3) 0.0542(2) 0.0346(14) Uani 1 1 d . . . . .
C30 C 0.1350(6) 0.9744(3) 0.3892(2) 0.0358(15) Uani 1 1 d . . . . .
H30 H 0.065087 0.990139 0.41091 0.043 Uiso 1 1 calc R U . . .
C31 C 0.2646(6) 1.1900(2) 0.02658(18) 0.0331(12) Uani 1 1 d . . . . .
C32 C 0.2239(6) 1.1533(2) 0.24850(19) 0.0404(15) Uani 1 1 d . . . . .
C33 C -0.0112(5) 0.9003(3) 0.3273(2) 0.0355(13) Uani 1 1 d . . . . .
H33 H -0.001769 0.850776 0.317514 0.043 Uiso 1 1 calc R U . . .
C34 C 0.3423(6) 0.6362(4) 0.3896(3) 0.0521(18) Uani 1 1 d . . . . .
H34A H 0.413792 0.625988 0.364411 0.078 Uiso 1 1 calc R U . . .
H34B H 0.343262 0.605632 0.423524 0.078 Uiso 1 1 calc R U . . .
H34C H 0.347332 0.683778 0.402906 0.078 Uiso 1 1 calc R U . . .
C35 C 0.3557(6) 0.9750(3) 0.3728(2) 0.0420(16) Uani 1 1 d . . . . .
H35 H 0.436604 0.990798 0.383109 0.05 Uiso 1 1 calc R U . . .
C36 C 0.1500(5) 0.8488(3) -0.0013(2) 0.0367(15) Uani 1 1 d . . . . .
H36 H 0.07646 0.833461 -0.02048 0.044 Uiso 1 1 calc R U . . .
C37 C 0.2111(7) 0.5512(3) 0.33587(19) 0.0500(18) Uani 1 1 d . . . . .
H37A H 0.137109 0.545251 0.311194 0.075 Uiso 1 1 calc R U . . .
H37B H 0.204201 0.521676 0.37031 0.075 Uiso 1 1 calc R U . . .
H37C H 0.286008 0.538758 0.313669 0.075 Uiso 1 1 calc R U . . .
C38 C 0.1357(6) 0.6994(4) 0.0975(2) 0.0495(18) Uani 1 1 d . . . . .
H38A H 0.056106 0.683312 0.11357 0.074 Uiso 1 1 calc R U . . .
H38B H 0.144646 0.683222 0.057265 0.074 Uiso 1 1 calc R U . . .
H38C H 0.137431 0.749521 0.09808 0.074 Uiso 1 1 calc R U . . .
C39 C 0.3714(5) 0.8480(3) 0.0064(2) 0.0393(15) Uani 1 1 d . . . . .
H39 H 0.450033 0.832838 -0.007859 0.047 Uiso 1 1 calc R U . . .
C40 C 0.0140(5) 0.9195(3) 0.0653(3) 0.0425(16) Uani 1 1 d . . . . .
H40 H 0.027694 0.950598 0.099378 0.051 Uiso 1 1 calc R U . . .
C41 C 0.3897(5) 1.1764(4) -0.0035(2) 0.0464(16) Uani 1 1 d . . . . .
H41A H 0.457894 1.184659 0.02418 0.07 Uiso 1 1 calc R U . . .
H41B H 0.398702 1.206961 -0.037101 0.07 Uiso 1 1 calc R U . . .
H41C H 0.392622 1.128765 -0.016728 0.07 Uiso 1 1 calc R U . . .
C42 C 0.1592(6) 1.1740(3) -0.0153(2) 0.0398(15) Uani 1 1 d . . . . .
H42A H 0.164329 1.125987 -0.027259 0.06 Uiso 1 1 calc R U . . .
H42B H 0.166136 1.203417 -0.049826 0.06 Uiso 1 1 calc R U . . .
H42C H 0.078942 1.182297 0.003994 0.06 Uiso 1 1 calc R U . . .
C43 C 0.4579(5) 0.9009(3) 0.2965(2) 0.0443(16) Uani 1 1 d . . . . .
H43 H 0.428132 0.870295 0.264368 0.053 Uiso 1 1 calc R U . . .
C44 C 0.1180(6) 1.1187(3) 0.2819(2) 0.0515(18) Uani 1 1 d . . . . .
H44A H 0.038299 1.128689 0.262724 0.077 Uiso 1 1 calc R U . . .
H44B H 0.116023 1.136066 0.322086 0.077 Uiso 1 1 calc R U . . .
H44C H 0.131764 1.069188 0.282503 0.077 Uiso 1 1 calc R U . . .
C45 C 0.1083(6) 0.6390(4) 0.3943(2) 0.0521(18) Uani 1 1 d . . . . .
H45A H 0.111231 0.686176 0.408611 0.078 Uiso 1 1 calc R U . . .
H45B H 0.110044 0.607394 0.427468 0.078 Uiso 1 1 calc R U . . .
H45C H 0.031326 0.632007 0.371902 0.078 Uiso 1 1 calc R U . . .
C46 C 0.3662(6) 0.6968(4) 0.1096(3) 0.059(2) Uani 1 1 d . . . . .
H46A H 0.369686 0.74675 0.112087 0.088 Uiso 1 1 calc R U . . .
H46B H 0.372953 0.682673 0.068656 0.088 Uiso 1 1 calc R U . . .
H46C H 0.43549 0.677064 0.131951 0.088 Uiso 1 1 calc R U . . .
C47 C 0.4862(5) 0.9184(4) 0.0827(3) 0.0500(18) Uani 1 1 d . . . . .
H47 H 0.462228 0.952814 0.112927 0.06 Uiso 1 1 calc R U . . .
C48 C -0.0627(5) 0.9364(4) 0.2733(2) 0.0451(16) Uani 1 1 d . . . . .
H48A H -0.072373 0.985281 0.281588 0.068 Uiso 1 1 calc R U . . .
H48B H -0.144062 0.916807 0.263156 0.068 Uiso 1 1 calc R U . . .
H48C H -0.004726 0.930283 0.240638 0.068 Uiso 1 1 calc R U . . .
C49 C 0.2356(11) 0.5938(3) 0.1314(2) 0.091(3) Uani 1 1 d . . . . .
H49A H 0.306175 0.57384 0.152667 0.136 Uiso 1 1 calc R U . . .
H49B H 0.238556 0.579241 0.090512 0.136 Uiso 1 1 calc R U . . .
H49C H 0.157139 0.578422 0.149116 0.136 Uiso 1 1 calc R U . . .
C50 C -0.1073(5) 0.9061(3) 0.3769(3) 0.0536(17) Uani 1 1 d . . . . .
H50A H -0.072554 0.886031 0.412638 0.08 Uiso 1 1 calc R U . . .
H50B H -0.183596 0.88151 0.366017 0.08 Uiso 1 1 calc R U . . .
H50C H -0.127067 0.954331 0.383811 0.08 Uiso 1 1 calc R U . . .
C51 C -0.0475(6) 0.9615(4) 0.0162(3) 0.0543(18) Uani 1 1 d . . . . .
H51A H 0.00544 1.000806 0.006718 0.081 Uiso 1 1 calc R U . . .
H51B H -0.129562 0.977562 0.029197 0.081 Uiso 1 1 calc R U . . .
H51C H -0.057395 0.932705 -0.018527 0.081 Uiso 1 1 calc R U . . .
C52 C 0.5562(6) 0.8606(4) 0.1130(3) 0.075(2) Uani 1 1 d . . . . .
H52A H 0.503179 0.840663 0.143421 0.112 Uiso 1 1 calc R U . . .
H52B H 0.632777 0.878593 0.130675 0.112 Uiso 1 1 calc R U . . .
H52C H 0.577794 0.825286 0.084306 0.112 Uiso 1 1 calc R U . . .
C53 C 0.3455(7) 1.1396(5) 0.2796(3) 0.084(3) Uani 1 1 d . . . . .
H53A H 0.360982 1.090224 0.280767 0.127 Uiso 1 1 calc R U . . .
H53B H 0.340796 1.157348 0.319598 0.127 Uiso 1 1 calc R U . . .
H53C H 0.413855 1.162292 0.258775 0.127 Uiso 1 1 calc R U . . .
C54 C 0.5348(6) 0.8569(4) 0.3380(3) 0.070(2) Uani 1 1 d . . . . .
H54A H 0.55624 0.883517 0.372787 0.105 Uiso 1 1 calc R U . . .
H54B H 0.611488 0.842074 0.318346 0.105 Uiso 1 1 calc R U . . .
H54C H 0.485986 0.816653 0.349477 0.105 Uiso 1 1 calc R U . . .
C55 C 0.5348(6) 0.9565(4) 0.2684(3) 0.066(2) Uani 1 1 d . . . . .
H55A H 0.482746 0.982157 0.240899 0.1 Uiso 1 1 calc R U . . .
H55B H 0.605321 0.935988 0.247543 0.1 Uiso 1 1 calc R U . . .
H55C H 0.566249 0.987488 0.298684 0.1 Uiso 1 1 calc R U . . .
C56 C 0.1937(9) 1.2295(3) 0.2484(2) 0.093(4) Uani 1 1 d . . . . .
H56A H 0.262512 1.254706 0.230158 0.14 Uiso 1 1 calc R U . . .
H56B H 0.182549 1.24533 0.288657 0.14 Uiso 1 1 calc R U . . .
H56C H 0.11667 1.237384 0.226293 0.14 Uiso 1 1 calc R U . . .
C57 C -0.0725(6) 0.8631(4) 0.0844(4) 0.076(2) Uani 1 1 d . . . . .
H57A H -0.088771 0.832456 0.051419 0.114 Uiso 1 1 calc R U . . .
H57B H -0.151431 0.882892 0.098001 0.114 Uiso 1 1 calc R U . . .
H57C H -0.033688 0.837251 0.116258 0.114 Uiso 1 1 calc R U . . .
C58 C 0.5693(7) 0.9534(4) 0.0382(3) 0.068(2) Uani 1 1 d . . . . .
H58A H 0.59427 0.92044 0.008217 0.102 Uiso 1 1 calc R U . . .
H58B H 0.643867 0.971304 0.057804 0.102 Uiso 1 1 calc R U . . .
H58C H 0.523515 0.991178 0.02 0.102 Uiso 1 1 calc R U . . .

loop_
_atom_site_aniso_label
_atom_site_aniso_U_11
_atom_site_aniso_U_22
_atom_site_aniso_U_33
_atom_site_aniso_U_23
_atom_site_aniso_U_13
_atom_site_aniso_U_12
O1 0.054(2) 0.0262(18) 0.0173(14) -0.0015(13) 0.0003(16) -0.002(2)
O2 0.047(2) 0.0231(17) 0.0185(14) -0.0023(13) 0.0007(15) 0.0010(19)
N3 0.048(3) 0.022(2) 0.0186(17) 0.0008(15) 0.002(2) 0.000(3)
C4 0.042(3) 0.027(3) 0.024(2) -0.0020(19) 0.000(2) 0.003(3)
C5 0.033(3) 0.028(3) 0.023(2) 0.0023(18) 0.001(2) 0.001(3)
C6 0.041(3) 0.021(2) 0.015(2) 0.0018(17) -0.003(2) -0.007(3)
C7 0.027(3) 0.026(3) 0.023(2) -0.0022(19) 0.001(2) -0.002(3)
C8 0.032(3) 0.028(3) 0.023(2) 0.005(2) -0.006(2) -0.005(3)
N9 0.035(3) 0.021(2) 0.0230(19) -0.0004(16) -0.0009(17) 0.000(2)
C10 0.041(3) 0.028(3) 0.021(2) 0.0051(19) -0.003(2) -0.002(3)
C11 0.047(3) 0.029(3) 0.019(2) 0.0007(18) -0.002(2) 0.001(3)
C12 0.036(3) 0.026(3) 0.016(2) -0.0024(19) 0.001(2) -0.004(3)
C13 0.028(3) 0.022(3) 0.026(2) -0.0014(18) -0.005(2) 0.005(3)
C14 0.036(3) 0.033(3) 0.018(2) -0.0038(19) 0.001(2) -0.003(3)
C15 0.039(3) 0.024(3) 0.026(2) 0.0001(19) -0.005(2) -0.001(3)
C16 0.029(3) 0.025(3) 0.025(2) -0.005(2) -0.004(2) 0.002(2)
C17 0.038(3) 0.029(3) 0.014(2) -0.0017(19) -0.003(2) 0.001(2)
C18 0.040(3) 0.026(3) 0.019(2) 0.0025(18) 0.001(2) 0.002(3)
C19 0.033(3) 0.031(3) 0.022(2) 0.005(2) -0.002(2) -0.002(3)
C20 0.044(3) 0.023(2) 0.026(2) 0.0001(18) 0.003(2) -0.004(3)
C21 0.032(3) 0.029(4) 0.024(2) 0.006(2) 0.004(2) -0.002(3)
C22 0.033(3) 0.025(3) 0.022(2) 0.011(2) -0.001(2) 0.000(2)
C23 0.057(4) 0.020(3) 0.031(2) -0.0021(19) -0.004(3) 0.008(3)
C24 0.107(6) 0.028(3) 0.026(2) 0.005(2) -0.004(4) 0.001(4)
C25 0.041(3) 0.030(3) 0.029(2) -0.009(2) 0.001(3) -0.002(3)
C26 0.068(4) 0.026(3) 0.022(2) -0.0046(19) -0.009(3) -0.010(4)
C27 0.064(4) 0.022(3) 0.022(2) 0.003(2) -0.006(3) -0.002(3)
C28 0.077(5) 0.027(3) 0.026(2) -0.003(2) 0.002(3) 0.012(4)
C29 0.043(4) 0.036(4) 0.025(3) -0.005(2) -0.002(2) -0.003(3)
C30 0.064(4) 0.022(3) 0.021(2) -0.001(2) 0.008(3) 0.006(3)
C31 0.047(4) 0.023(3) 0.029(2) 0.0004(19) -0.002(3) 0.005(3)
C32 0.070(4) 0.029(3) 0.023(2) -0.004(2) 0.001(3) -0.004(3)
C33 0.034(3) 0.029(3) 0.044(3) 0.005(3) 0.000(2) 0.002(3)
C34 0.068(5) 0.042(5) 0.046(4) 0.014(3) -0.012(3) 0.004(4)
C35 0.045(4) 0.047(4) 0.034(3) 0.006(3) -0.011(3) -0.016(3)
C36 0.042(4) 0.034(4) 0.034(3) -0.005(3) -0.006(3) -0.006(3)
C37 0.098(6) 0.028(3) 0.025(3) 0.006(2) -0.004(3) -0.004(4)
C38 0.071(5) 0.050(5) 0.028(3) -0.005(3) -0.002(3) -0.012(4)
C39 0.034(3) 0.050(4) 0.034(3) -0.006(3) 0.009(2) 0.011(3)
C40 0.032(3) 0.051(5) 0.044(3) -0.016(3) 0.000(3) -0.004(3)
C41 0.048(4) 0.048(4) 0.043(3) 0.018(3) 0.007(3) -0.008(3)
C42 0.062(4) 0.028(3) 0.029(3) 0.005(2) -0.005(3) -0.004(3)
C43 0.033(3) 0.063(5) 0.037(3) 0.002(3) -0.003(2) -0.005(3)
C44 0.076(5) 0.044(4) 0.034(3) -0.004(3) 0.016(3) 0.006(4)
C45 0.084(5) 0.041(4) 0.031(3) 0.005(3) 0.006(3) -0.004(4)
C46 0.055(4) 0.086(6) 0.037(3) -0.013(3) 0.009(3) 0.018(4)
C47 0.024(3) 0.066(5) 0.060(4) -0.028(3) -0.006(3) -0.004(3)
C48 0.032(3) 0.058(5) 0.045(3) 0.009(3) -0.003(3) 0.003(3)
C49 0.212(9) 0.035(3) 0.025(3) -0.012(2) 0.007(5) 0.014(6)
C50 0.034(3) 0.068(5) 0.059(4) 0.027(3) 0.005(3) 0.001(3)
C51 0.042(4) 0.055(5) 0.066(4) -0.010(3) -0.003(3) 0.008(3)
C52 0.050(4) 0.093(7) 0.082(5) 0.019(5) -0.030(4) -0.006(4)
C53 0.071(6) 0.143(9) 0.039(4) -0.038(5) -0.011(3) -0.014(5)
C54 0.051(4) 0.087(6) 0.071(5) 0.012(4) 0.006(4) 0.021(4)
C55 0.055(4) 0.072(6) 0.072(5) 0.003(4) 0.024(4) -0.018(4)
C56 0.219(12) 0.029(4) 0.032(3) -0.005(3) 0.032(5) 0.008(5)
C57 0.049(4) 0.073(6) 0.107(6) 0.015(5) 0.033(4) 0.007(4)
C58 0.057(5) 0.065(6) 0.083(5) -0.017(4) -0.006(4) -0.018(4)

loop_
_atom_type_symbol
_atom_type_description
_atom_type_scat_dispersion_real
_atom_type_scat_dispersion_imag
_atom_type_scat_source
C C 0.0033 0.0016 'International Tables Vol C Tables 4.2.6.8 and 6.1.1.4'
H H 0 0 'International Tables Vol C Tables 4.2.6.8 and 6.1.1.4'
N N 0.0061 0.0033 'International Tables Vol C Tables 4.2.6.8 and 6.1.1.4'
O O 0.0106 0.006 'International Tables Vol C Tables 4.2.6.8 and 6.1.1.4'

loop_
_exptl_crystal_face_index_h
_exptl_crystal_face_index_k
_exptl_crystal_face_index_l
_exptl_crystal_face_perp_dist
-1 -1 -5 0.081
1 3 4 0.1
0 5 -3 0.202
-1 -7 1 0.233
-5 4 3 0.024
5 -4 -3 0.047
1 5 3 0.149
-1 3 -8 0.168
1 -3 7 0.143
-1 -3 -5 0.139
1 0 5 0.129

loop_
_geom_angle_atom_site_label_1
_geom_angle_atom_site_label_2
_geom_angle_atom_site_label_3
_geom_angle
_geom_angle_site_symmetry_1
_geom_angle_site_symmetry_3
_geom_angle_publ_flag
C10 O1 C12 107.0(3) . . ?
C8 O2 C7 107.4(3) . . ?
C13 N3 C7 108.6(3) . . ?
C13 N3 C18 124.6(3) . . ?
C7 N3 C18 126.8(4) . . ?
C8 C4 C20 114.0(4) . . ?
C8 C4 C32 123.2(4) . . ?
C20 C4 C32 122.7(4) . . ?
C20 C5 C14 118.9(4) . . ?
C20 C5 C31 122.9(4) . . ?
C14 C5 C31 118.2(4) . . ?
C19 C6 C22 123.1(4) . . ?
C19 C6 N9 119.3(4) . . ?
C22 C6 N9 117.6(4) . . ?
C12 C7 O2 122.2(3) . . ?
C12 C7 N3 130.3(4) . . ?
O2 C7 N3 107.5(3) . . ?
C4 C8 C13 122.9(4) . . ?
C4 C8 O2 128.2(4) . . ?
C13 C8 O2 108.9(4) . . ?
C16 N9 C12 107.9(4) . . ?
C16 N9 C6 124.3(4) . . ?
C12 N9 C6 124.3(4) . . ?
C11 C10 C16 123.8(4) . . ?
C11 C10 O1 126.6(4) . . ?
C16 C10 O1 109.6(4) . . ?
C10 C11 C23 113.8(4) . . ?
C10 C11 C28 122.8(4) . . ?
C23 C11 C28 123.4(4) . . ?
C7 C12 O1 121.2(3) . . ?
C7 C12 N9 130.7(4) . . ?
O1 C12 N9 108.0(4) . . ?
C14 C13 N3 130.7(4) . . ?
C14 C13 C8 121.8(4) . . ?
N3 C13 C8 107.5(4) . . ?
C13 C14 C5 117.9(4) . . ?
C17 C15 C23 118.8(4) . . ?
C17 C15 C27 119.5(4) . . ?
C23 C15 C27 121.6(4) . . ?
C17 C16 C10 121.0(4) . . ?
C17 C16 N9 131.8(4) . . ?
C10 C16 N9 107.1(4) . . ?
C16 C17 C15 118.4(4) . . ?
C29 C18 C21 123.0(4) . . ?
C29 C18 N3 118.5(5) . . ?
C21 C18 N3 118.5(5) . . ?
C6 C19 C35 118.1(5) . . ?
C6 C19 C43 122.2(5) . . ?
C35 C19 C43 119.6(5) . . ?
C5 C20 C4 124.6(4) . . ?
C36 C21 C18 117.0(5) . . ?
C36 C21 C40 121.1(5) . . ?
C18 C21 C40 121.9(5) . . ?
C30 C22 C6 116.3(5) . . ?
C30 C22 C33 123.2(5) . . ?
C6 C22 C33 120.4(5) . . ?
C15 C23 C11 124.2(4) . . ?
C39 C25 C36 120.0(4) . . ?
C30 C26 C35 119.8(4) . . ?
C45 C27 C37 106.4(5) . . ?
C45 C27 C15 109.3(5) . . ?
C37 C27 C15 112.8(4) . . ?
C45 C27 C34 110.2(4) . . ?
C37 C27 C34 109.4(5) . . ?
C15 C27 C34 108.6(5) . . ?
C46 C28 C11 108.8(5) . . ?
C46 C28 C49 110.6(6) . . ?
C11 C28 C49 111.4(4) . . ?
C46 C28 C38 109.3(4) . . ?
C11 C28 C38 110.1(5) . . ?
C49 C28 C38 106.7(6) . . ?
C18 C29 C39 116.9(5) . . ?
C18 C29 C47 121.5(5) . . ?
C39 C29 C47 121.5(5) . . ?
C26 C30 C22 121.8(5) . . ?
C42 C31 C24 108.1(5) . . ?
C42 C31 C41 109.4(4) . . ?
C24 C31 C41 110.1(5) . . ?
C42 C31 C5 108.8(5) . . ?
C24 C31 C5 112.1(4) . . ?
C41 C31 C5 108.4(4) . . ?
C53 C32 C56 111.0(6) . . ?
C53 C32 C44 109.0(5) . . ?
C56 C32 C44 106.1(6) . . ?
C53 C32 C4 108.9(5) . . ?
C56 C32 C4 111.8(4) . . ?
C44 C32 C4 110.1(5) . . ?
C22 C33 C48 111.8(4) . . ?
C22 C33 C50 113.0(5) . . ?
C48 C33 C50 108.8(5) . . ?
C26 C35 C19 120.8(5) . . ?
C25 C36 C21 121.4(5) . . ?
C25 C39 C29 121.6(5) . . ?
C21 C40 C57 113.1(6) . . ?
C21 C40 C51 109.8(5) . . ?
C57 C40 C51 109.9(5) . . ?
C55 C43 C54 112.2(5) . . ?
C55 C43 C19 112.7(6) . . ?
C54 C43 C19 110.4(5) . . ?
C29 C47 C58 110.7(5) . . ?
C29 C47 C52 111.1(6) . . ?
C58 C47 C52 110.6(5) . . ?

loop_
_geom_bond_atom_site_label_1
_geom_bond_atom_site_label_2
_geom_bond_distance
_geom_bond_site_symmetry_2
_geom_bond_publ_flag
O1 C10 1.402(5) . ?
O1 C12 1.402(5) . ?
O2 C8 1.400(5) . ?
O2 C7 1.403(5) . ?
N3 C13 1.390(5) . ?
N3 C7 1.409(5) . ?
N3 C18 1.436(5) . ?
C4 C8 1.369(6) . ?
C4 C20 1.409(6) . ?
C4 C32 1.529(6) . ?
C5 C20 1.386(5) . ?
C5 C14 1.392(6) . ?
C5 C31 1.545(6) . ?
C6 C19 1.386(7) . ?
C6 C22 1.401(7) . ?
C6 N9 1.435(5) . ?
C7 C12 1.312(6) . ?
C8 C13 1.395(5) . ?
N9 C16 1.406(6) . ?
N9 C12 1.414(5) . ?
C10 C11 1.368(6) . ?
C10 C16 1.394(6) . ?
C11 C23 1.406(6) . ?
C11 C28 1.526(6) . ?
C13 C14 1.368(6) . ?
C15 C17 1.391(6) . ?
C15 C23 1.399(6) . ?
C15 C27 1.533(6) . ?
C16 C17 1.366(6) . ?
C18 C29 1.392(8) . ?
C18 C21 1.399(8) . ?
C19 C35 1.391(8) . ?
C19 C43 1.525(8) . ?
C21 C36 1.389(8) . ?
C21 C40 1.506(8) . ?
C22 C30 1.400(7) . ?
C22 C33 1.511(7) . ?
C24 C31 1.518(6) . ?
C25 C39 1.367(7) . ?
C25 C36 1.379(8) . ?
C26 C30 1.382(8) . ?
C26 C35 1.383(8) . ?
C27 C45 1.520(8) . ?
C27 C37 1.527(6) . ?
C27 C34 1.537(8) . ?
C28 C46 1.517(9) . ?
C28 C49 1.527(7) . ?
C28 C38 1.529(8) . ?
C29 C39 1.397(8) . ?
C29 C47 1.513(8) . ?
C31 C42 1.514(7) . ?
C31 C41 1.529(8) . ?
C32 C53 1.509(9) . ?
C32 C56 1.524(8) . ?
C32 C44 1.526(8) . ?
C33 C48 1.526(7) . ?
C33 C50 1.538(7) . ?
C40 C57 1.506(9) . ?
C40 C51 1.539(9) . ?
C43 C55 1.507(9) . ?
C43 C54 1.524(8) . ?
C47 C58 1.516(9) . ?
C47 C52 1.524(10) . ?

loop_
_geom_torsion_atom_site_label_1
_geom_torsion_atom_site_label_2
_geom_torsion_atom_site_label_3
_geom_torsion_atom_site_label_4
_geom_torsion
_geom_torsion_site_symmetry_1
_geom_torsion_site_symmetry_2
_geom_torsion_site_symmetry_3
_geom_torsion_site_symmetry_4
_geom_torsion_publ_flag
C8 O2 C7 C12 -178.9(5) . . . . ?
C8 O2 C7 N3 0.7(5) . . . . ?
C13 N3 C7 C12 179.1(6) . . . . ?
C18 N3 C7 C12 0.4(10) . . . . ?
C13 N3 C7 O2 -0.5(6) . . . . ?
C18 N3 C7 O2 -179.1(5) . . . . ?
C20 C4 C8 C13 0.1(9) . . . . ?
C32 C4 C8 C13 -177.8(5) . . . . ?
C20 C4 C8 O2 179.5(5) . . . . ?
C32 C4 C8 O2 1.6(10) . . . . ?
C7 O2 C8 C4 179.9(6) . . . . ?
C7 O2 C8 C13 -0.6(6) . . . . ?
C19 C6 N9 C16 87.3(6) . . . . ?
C22 C6 N9 C16 -93.9(6) . . . . ?
C19 C6 N9 C12 -69.1(6) . . . . ?
C22 C6 N9 C12 109.7(5) . . . . ?
C12 O1 C10 C11 -178.0(6) . . . . ?
C12 O1 C10 C16 2.4(6) . . . . ?
C16 C10 C11 C23 -1.7(9) . . . . ?
O1 C10 C11 C23 178.8(6) . . . . ?
C16 C10 C11 C28 179.6(6) . . . . ?
O1 C10 C11 C28 0.2(10) . . . . ?
O2 C7 C12 O1 179.7(5) . . . . ?
N3 C7 C12 O1 0.2(10) . . . . ?
O2 C7 C12 N9 1.8(9) . . . . ?
N3 C7 C12 N9 -177.7(5) . . . . ?
C10 O1 C12 C7 176.4(5) . . . . ?
C10 O1 C12 N9 -5.3(5) . . . . ?
C16 N9 C12 C7 -175.7(6) . . . . ?
C6 N9 C12 C7 -16.0(9) . . . . ?
C16 N9 C12 O1 6.2(5) . . . . ?
C6 N9 C12 O1 165.8(4) . . . . ?
C7 N3 C13 C14 -179.1(6) . . . . ?
C18 N3 C13 C14 -0.4(10) . . . . ?
C7 N3 C13 C8 0.1(7) . . . . ?
C18 N3 C13 C8 178.8(5) . . . . ?
C4 C8 C13 C14 -0.8(9) . . . . ?
O2 C8 C13 C14 179.6(5) . . . . ?
C4 C8 C13 N3 179.8(6) . . . . ?
O2 C8 C13 N3 0.3(7) . . . . ?
N3 C13 C14 C5 -179.7(6) . . . . ?
C8 C13 C14 C5 1.1(9) . . . . ?
C20 C5 C14 C13 -0.6(9) . . . . ?
C31 C5 C14 C13 179.9(5) . . . . ?
C11 C10 C16 C17 1.8(9) . . . . ?
O1 C10 C16 C17 -178.7(5) . . . . ?
C11 C10 C16 N9 -178.2(5) . . . . ?
O1 C10 C16 N9 1.4(6) . . . . ?
C12 N9 C16 C17 175.5(6) . . . . ?
C6 N9 C16 C17 15.8(9) . . . . ?
C12 N9 C16 C10 -4.6(6) . . . . ?
C6 N9 C16 C10 -164.3(5) . . . . ?
C10 C16 C17 C15 -1.1(8) . . . . ?
N9 C16 C17 C15 178.8(5) . . . . ?
C23 C15 C17 C16 0.5(8) . . . . ?
C27 C15 C17 C16 178.1(5) . . . . ?
C13 N3 C18 C29 89.4(7) . . . . ?
C7 N3 C18 C29 -92.2(7) . . . . ?
C13 N3 C18 C21 -88.8(7) . . . . ?
C7 N3 C18 C21 89.6(7) . . . . ?
C22 C6 C19 C35 -2.0(7) . . . . ?
N9 C6 C19 C35 176.7(4) . . . . ?
C22 C6 C19 C43 175.2(5) . . . . ?
N9 C6 C19 C43 -6.1(7) . . . . ?
C14 C5 C20 C4 -0.1(9) . . . . ?
C31 C5 C20 C4 179.3(6) . . . . ?
C8 C4 C20 C5 0.4(9) . . . . ?
C32 C4 C20 C5 178.3(6) . . . . ?
C29 C18 C21 C36 2.9(7) . . . . ?
N3 C18 C21 C36 -179.0(4) . . . . ?
C29 C18 C21 C40 -177.5(6) . . . . ?
N3 C18 C21 C40 0.6(7) . . . . ?
C19 C6 C22 C30 2.2(7) . . . . ?
N9 C6 C22 C30 -176.5(4) . . . . ?
C19 C6 C22 C33 -178.9(5) . . . . ?
N9 C6 C22 C33 2.3(6) . . . . ?
C17 C15 C23 C11 -0.6(9) . . . . ?
C27 C15 C23 C11 -178.1(6) . . . . ?
C10 C11 C23 C15 1.2(9) . . . . ?
C28 C11 C23 C15 179.8(6) . . . . ?
C17 C15 C27 C45 54.0(7) . . . . ?
C23 C15 C27 C45 -128.5(6) . . . . ?
C17 C15 C27 C37 172.2(5) . . . . ?
C23 C15 C27 C37 -10.3(8) . . . . ?
C17 C15 C27 C34 -66.3(7) . . . . ?
C23 C15 C27 C34 111.2(6) . . . . ?
C10 C11 C28 C46 63.5(8) . . . . ?
C23 C11 C28 C46 -115.0(6) . . . . ?
C10 C11 C28 C49 -174.3(7) . . . . ?
C23 C11 C28 C49 7.1(10) . . . . ?
C10 C11 C28 C38 -56.2(8) . . . . ?
C23 C11 C28 C38 125.3(6) . . . . ?
C21 C18 C29 C39 -2.0(7) . . . . ?
N3 C18 C29 C39 179.9(5) . . . . ?
C21 C18 C29 C47 175.9(6) . . . . ?
N3 C18 C29 C47 -2.2(7) . . . . ?
C35 C26 C30 C22 -1.3(7) . . . . ?
C6 C22 C30 C26 -0.5(7) . . . . ?
C33 C22 C30 C26 -179.3(5) . . . . ?
C20 C5 C31 C42 -122.5(6) . . . . ?
C14 C5 C31 C42 56.9(7) . . . . ?
C20 C5 C31 C24 -3.0(9) . . . . ?
C14 C5 C31 C24 176.4(6) . . . . ?
C20 C5 C31 C41 118.7(6) . . . . ?
C14 C5 C31 C41 -61.9(7) . . . . ?
C8 C4 C32 C53 70.4(8) . . . . ?
C20 C4 C32 C53 -107.3(7) . . . . ?
C8 C4 C32 C56 -166.7(7) . . . . ?
C20 C4 C32 C56 15.7(9) . . . . ?
C8 C4 C32 C44 -49.1(8) . . . . ?
C20 C4 C32 C44 133.3(6) . . . . ?
C30 C22 C33 C48 100.6(6) . . . . ?
C6 C22 C33 C48 -78.2(6) . . . . ?
C30 C22 C33 C50 -22.6(7) . . . . ?
C6 C22 C33 C50 158.7(5) . . . . ?
C30 C26 C35 C19 1.6(8) . . . . ?
C6 C19 C35 C26 0.0(8) . . . . ?
C43 C19 C35 C26 -177.2(5) . . . . ?
C39 C25 C36 C21 -0.8(8) . . . . ?
C18 C21 C36 C25 -1.5(8) . . . . ?
C40 C21 C36 C25 178.9(5) . . . . ?
C36 C25 C39 C29 1.8(8) . . . . ?
C18 C29 C39 C25 -0.4(9) . . . . ?
C47 C29 C39 C25 -178.3(6) . . . . ?
C36 C21 C40 C57 60.0(8) . . . . ?
C18 C21 C40 C57 -119.5(6) . . . . ?
C36 C21 C40 C51 -63.1(7) . . . . ?
C18 C21 C40 C51 117.4(6) . . . . ?
C6 C19 C43 C55 122.9(6) . . . . ?
C35 C19 C43 C55 -60.0(7) . . . . ?
C6 C19 C43 C54 -110.7(6) . . . . ?
C35 C19 C43 C54 66.5(7) . . . . ?
C18 C29 C47 C58 -121.8(6) . . . . ?
C39 C29 C47 C58 56.0(8) . . . . ?
C18 C29 C47 C52 114.9(6) . . . . ?
C39 C29 C47 C52 -67.3(8) . . . . ?
